data_7044790
loop_
_publ_author_name
'Leushina, Evgenia'
'Usoltsev, Ilya'
'Bezzubov, Stanislav'
'Moiseeva, Anna A.'
'Terenina, Maria'
'Anisimov, Alexander'
'Taidakov, Ilya V.'
'Khoroshutin, Andrey'

_publ_section_title
;
 Bodipy Dyes with Thienyl- and Dithienythio-Substituents -- Synthesis,
 Redox and Fluorescent Properties
;
_journal_name_full 'Dalton Transactions'
_journal_paper_doi 10.1039/C7DT03801A
_journal_year 2017
_chemical_formula_moiety 'C23 H15 B F2 N2 S4'
_chemical_formula_sum 'C23 H15 B F2 N2 S4'
_chemical_formula_weight 496.42
_space_group_crystal_system monoclinic
_space_group_IT_number 15
_space_group_name_Hall '-C 2yc'
_space_group_name_H-M_alt 'C 1 2/c 1'
_symmetry_space_group_name_Hall '-C 2yc'
_symmetry_space_group_name_H-M 'C 1 2/c 1'
_atom_sites_solution_hydrogens geom
_audit_creation_method SHELXL-2014/7
_audit_update_record
;
2017-10-09 deposited with the CCDC.
2017-11-15 downloaded from the CCDC.
;
_cell_angle_alpha 90
_cell_angle_beta 90.4020(10)
_cell_angle_gamma 90
_cell_formula_units_Z 4
_cell_length_a 10.9246(6)
_cell_length_b 11.2207(7)
_cell_length_c 18.6557(11)
_cell_measurement_reflns_used 3350
_cell_measurement_temperature 150(2)
_cell_measurement_theta_max 30.002
_cell_measurement_theta_min 2.183
_cell_volume 2286.8(2)
_computing_cell_refinement 'SAINT (Bruker, 2008)'
_computing_data_collection '<i>APEX2</i> (Bruker, 2008)'
_computing_data_reduction 'SAINT (Bruker, 2008)'
_computing_molecular_graphics 'SHELXTL (Sheldrick, 2008)'
_computing_publication_material 'SHELXTL (Sheldrick, 2008)'
_computing_structure_refinement 'SHELXL-2014/7 (Sheldrick, 2014)'
_computing_structure_solution 'SHELXTL (Sheldrick, 2008)'
_diffrn_ambient_temperature 150(2)
_diffrn_measured_fraction_theta_full 1.000
_diffrn_measured_fraction_theta_max 1.000
_diffrn_measurement_device_type 'Bruker SMART APEX II'
_diffrn_measurement_method \w
_diffrn_radiation_type MoK\a
_diffrn_radiation_wavelength 0.71073
_diffrn_reflns_av_R_equivalents 0.0266
_diffrn_reflns_av_unetI/netI 0.0223
_diffrn_reflns_Laue_measured_fraction_full 1.000
_diffrn_reflns_Laue_measured_fraction_max 1.000
_diffrn_reflns_limit_h_max 14
_diffrn_reflns_limit_h_min -14
_diffrn_reflns_limit_k_max 15
_diffrn_reflns_limit_k_min -15
_diffrn_reflns_limit_l_max 25
_diffrn_reflns_limit_l_min -25
_diffrn_reflns_number 12448
_diffrn_reflns_point_group_measured_fraction_full 1.000
_diffrn_reflns_point_group_measured_fraction_max 1.000
_diffrn_reflns_theta_full 25.242
_diffrn_reflns_theta_max 28.997
_diffrn_reflns_theta_min 2.183
_diffrn_source 'fine-focus sealed tube'
_exptl_absorpt_coefficient_mu 0.446
_exptl_absorpt_correction_type multi-scan
_exptl_absorpt_process_details 'SADABS (Bruker, 2008)'
_exptl_crystal_colour DARK-RED
_exptl_crystal_density_diffrn 1.442
_exptl_crystal_description BLOCK
_exptl_crystal_F_000 1016
_exptl_crystal_size_max 0.400
_exptl_crystal_size_mid 0.400
_exptl_crystal_size_min 0.200
_exptl_transmission_factor_max 0.916
_exptl_transmission_factor_min 0.842
_refine_diff_density_max 0.861
_refine_diff_density_min -0.385
_refine_diff_density_rms 0.061
_refine_ls_extinction_method none
_refine_ls_goodness_of_fit_ref 1.080
_refine_ls_hydrogen_treatment constr
_refine_ls_matrix_type full
_refine_ls_number_parameters 160
_refine_ls_number_reflns 3040
_refine_ls_number_restraints 6
_refine_ls_restrained_S_all 1.113
_refine_ls_R_factor_all 0.0664
_refine_ls_R_factor_gt 0.0513
_refine_ls_shift/su_max 0.000
_refine_ls_shift/su_mean 0.000
_refine_ls_structure_factor_coef Fsqd
_refine_ls_weighting_details 'w=1/[\s^2^(Fo^2^)+(0.0784P)^2^+2.1642P] where P=(Fo^2^+2Fc^2^)/3'
_refine_ls_weighting_scheme calc
_refine_ls_wR_factor_gt 0.1420
_refine_ls_wR_factor_ref 0.1557
_reflns_Friedel_coverage 0.000
_reflns_number_gt 2328
_reflns_number_total 3040
_reflns_threshold_expression 'I > 2\s(I)'
_cod_data_source_file c7dt03801a2.cif
_cod_data_source_block z
_cod_depositor_comments
;
The following automatic conversions were performed:

'_exptl_absorpt_correction_type' value 'MULTI-SCAN' changed to
'multi-scan' according to
/home/data/users/saulius/crontab/automatic-downloads/rss-feeds/RSC/lib/dictionaries/cif_core.dic
dictionary named 'cif_core.dic' version 2.4.2 from 2011-04-26.

Automatic conversion script
Id: cif_fix_values 4973 2017-02-22 13:04:09Z antanas 
;
_cod_database_code 7044790
_shelx_shelxl_version_number 2014/7
_shelx_space_group_comment
;
The symmetry employed for this shelxl refinement is uniquely defined
by the following loop, which should always be used as a source of
symmetry information in preference to the above space-group names.
They are only intended as comments.
;
_shelx_estimated_absorpt_t_min 0.842
_shelx_estimated_absorpt_t_max 0.916

loop_
_space_group_symop_operation_xyz
'x, y, z'
'-x, y, -z+1/2'
'x+1/2, y+1/2, z'
'-x+1/2, y+1/2, -z+1/2'
'-x, -y, -z'
'x, -y, z-1/2'
'-x+1/2, -y+1/2, -z'
'x+1/2, -y+1/2, z-1/2'

loop_
_atom_site_label
_atom_site_type_symbol
_atom_site_fract_x
_atom_site_fract_y
_atom_site_fract_z
_atom_site_U_iso_or_equiv
_atom_site_adp_type
_atom_site_occupancy
_atom_site_site_symmetry_order
_atom_site_calc_flag
_atom_site_refinement_flags_posn
_atom_site_refinement_flags_adp
_atom_site_refinement_flags_occupancy
_atom_site_disorder_assembly
_atom_site_disorder_group
B1 B 0.5000 0.0050(3) 0.2500 0.0310(6) Uani 1 2 d S T P . .
F1 F 0.41212(11) -0.06598(11) 0.28169(7) 0.0406(3) Uani 1 1 d . . . . .
S1 S 0.63471(6) -0.09771(5) 0.38787(3) 0.0492(2) Uani 1 1 d . . . . .
S11 S 0.8681(2) -0.0861(2) 0.47328(12) 0.0533(6) Uani 0.577(4) 1 d . . P A 1
C11 C 0.6624(12) -0.0968(6) 0.5340(5) 0.0724(8) Uani 0.577(4) 1 d D . P A 1
H11A H 0.5773 -0.1072 0.5420 0.087 Uiso 0.577(4) 1 calc R U P A 1
S21 S 0.6518(3) -0.0601(2) 0.54580(13) 0.0724(8) Uani 0.423(4) 1 d D . P A 2
C21 C 0.8468(15) -0.1178(9) 0.4794(7) 0.059(4) Uani 0.423(4) 1 d D . P A 2
H21A H 0.9051 -0.1438 0.4452 0.071 Uiso 0.423(4) 1 calc R U P A 2
N1 N 0.56030(16) 0.08740(13) 0.30678(9) 0.0331(4) Uani 1 1 d . . . . .
C1 C 0.5000 0.6533(3) 0.2500 0.0528(9) Uani 1 2 d S T P . .
H1A H 0.5000 0.7379 0.2500 0.063 Uiso 1 2 calc R U P . .
C2 C 0.6066(3) 0.5917(2) 0.23819(15) 0.0520(6) Uani 1 1 d . . . . .
H2A H 0.6801 0.6341 0.2291 0.062 Uiso 1 1 calc R U . . .
C3 C 0.6078(2) 0.46825(18) 0.23951(13) 0.0434(5) Uani 1 1 d . . . . .
H3A H 0.6825 0.4264 0.2332 0.052 Uiso 1 1 calc R U . . .
C4 C 0.5000 0.4057(2) 0.2500 0.0308(5) Uani 1 2 d S T P . .
C5 C 0.5000 0.2737(2) 0.2500 0.0303(5) Uani 1 2 d S T P . .
C6 C 0.56108(18) 0.21194(15) 0.30445(10) 0.0325(4) Uani 1 1 d . . . . .
C7 C 0.6258(2) 0.25323(17) 0.36532(11) 0.0392(5) Uani 1 1 d . . . . .
H7A H 0.6406 0.3342 0.3775 0.047 Uiso 1 1 calc R U . . .
C8 C 0.6637(2) 0.15490(18) 0.40398(12) 0.0445(5) Uani 1 1 d . . . . .
H8A H 0.7095 0.1554 0.4474 0.053 Uiso 1 1 calc R U . . .
C9 C 0.6211(2) 0.05349(17) 0.36655(11) 0.0388(5) Uani 1 1 d . . . . .
C10 C 0.7167(2) -0.08980(17) 0.46830(12) 0.0405(5) Uani 1 1 d D . . . .
C12 C 0.7588(4) -0.0854(3) 0.59184(17) 0.0741(9) Uani 1 1 d D . . . .
H12B H 0.7434 -0.0740 0.6414 0.089 Uiso 0.577(4) 1 calc R U P A 1
H12A H 0.7493 -0.0955 0.6421 0.089 Uiso 0.423(4) 1 calc R U P A 2
C13 C 0.8659(3) -0.0938(2) 0.56306(18) 0.0660(8) Uani 1 1 d D . . . .
H13B H 0.9384 -0.1037 0.5909 0.079 Uiso 0.577(4) 1 calc R U P A 1
H13A H 0.9423 -0.0869 0.5874 0.079 Uiso 0.423(4) 1 calc R U P A 2

loop_
_atom_site_aniso_label
_atom_site_aniso_U_11
_atom_site_aniso_U_22
_atom_site_aniso_U_33
_atom_site_aniso_U_23
_atom_site_aniso_U_13
_atom_site_aniso_U_12
B1 0.0375(15) 0.0196(12) 0.0358(14) 0.000 -0.0080(12) 0.000
F1 0.0451(7) 0.0329(6) 0.0437(7) 0.0063(5) -0.0094(5) -0.0081(5)
S1 0.0777(5) 0.0236(3) 0.0459(3) 0.0040(2) -0.0284(3) -0.0005(2)
S11 0.0478(9) 0.0616(14) 0.0503(9) 0.0064(8) -0.0112(6) 0.0035(9)
C11 0.1129(16) 0.0582(16) 0.0461(12) -0.0010(10) 0.0056(10) -0.0048(14)
S21 0.1129(16) 0.0582(16) 0.0461(12) -0.0010(10) 0.0056(10) -0.0048(14)
C21 0.078(9) 0.034(5) 0.065(5) 0.022(4) 0.008(5) 0.000(4)
N1 0.0438(9) 0.0201(7) 0.0352(8) 0.0005(6) -0.0110(7) 0.0008(6)
C1 0.091(3) 0.0185(12) 0.0490(18) 0.000 -0.0266(17) 0.000
C2 0.0659(15) 0.0313(11) 0.0586(14) 0.0074(10) -0.0126(12) -0.0170(10)
C3 0.0442(11) 0.0321(10) 0.0539(13) 0.0025(9) -0.0051(9) -0.0051(8)
C4 0.0411(14) 0.0187(11) 0.0326(12) 0.000 -0.0074(10) 0.000
C5 0.0343(13) 0.0206(11) 0.0359(13) 0.000 -0.0049(10) 0.000
C6 0.0406(10) 0.0195(8) 0.0372(10) -0.0008(7) -0.0081(8) -0.0005(7)
C7 0.0524(12) 0.0241(9) 0.0408(11) -0.0016(8) -0.0135(9) -0.0001(8)
C8 0.0644(14) 0.0281(10) 0.0406(11) -0.0011(8) -0.0219(10) -0.0004(9)
C9 0.0545(12) 0.0241(8) 0.0378(10) 0.0017(8) -0.0154(9) 0.0009(8)
C10 0.0558(13) 0.0276(9) 0.0378(10) 0.0045(8) -0.0138(9) 0.0011(8)
C12 0.106(3) 0.069(2) 0.0474(15) 0.0040(13) -0.0105(16) 0.0016(18)
C13 0.0729(19) 0.0499(15) 0.0744(19) 0.0150(13) -0.0417(16) -0.0055(13)

loop_
_atom_type_symbol
_atom_type_description
_atom_type_scat_dispersion_real
_atom_type_scat_dispersion_imag
_atom_type_scat_source
C C 0.0033 0.0016 'International Tables Vol C Tables 4.2.6.8 and 6.1.1.4'
H H 0.0000 0.0000 'International Tables Vol C Tables 4.2.6.8 and 6.1.1.4'
B B 0.0013 0.0007 'International Tables Vol C Tables 4.2.6.8 and 6.1.1.4'
N N 0.0061 0.0033 'International Tables Vol C Tables 4.2.6.8 and 6.1.1.4'
F F 0.0171 0.0103 'International Tables Vol C Tables 4.2.6.8 and 6.1.1.4'
S S 0.1246 0.1234 'International Tables Vol C Tables 4.2.6.8 and 6.1.1.4'

loop_
_geom_angle_atom_site_label_1
_geom_angle_atom_site_label_2
_geom_angle_atom_site_label_3
_geom_angle
_geom_angle_site_symmetry_1
_geom_angle_site_symmetry_3
F1 B1 F1 109.7(2) . 2_655
F1 B1 N1 110.14(8) . .
F1 B1 N1 110.04(8) 2_655 .
F1 B1 N1 110.04(8) . 2_655
F1 B1 N1 110.14(8) 2_655 2_655
N1 B1 N1 106.7(2) . 2_655
C10 S1 C9 100.87(9) . .
C10 S11 C13 91.92(19) . .
C10 C11 C12 109.3(8) . .
C10 C11 H11A 125.3 . .
C12 C11 H11A 125.3 . .
C12 S21 C10 97.3(2) . .
C10 C21 C13 102.8(10) . .
C10 C21 H21A 128.6 . .
C13 C21 H21A 128.6 . .
C9 N1 C6 107.73(16) . .
C9 N1 B1 126.95(16) . .
C6 N1 B1 125.32(16) . .
C2 C1 C2 119.6(3) 2_655 .
C2 C1 H1A 120.2 2_655 .
C2 C1 H1A 120.2 . .
C1 C2 C3 120.5(2) . .
C1 C2 H2A 119.7 . .
C3 C2 H2A 119.7 . .
C2 C3 C4 120.1(2) . .
C2 C3 H3A 120.0 . .
C4 C3 H3A 120.0 . .
C3 C4 C3 119.1(3) 2_655 .
C3 C4 C5 120.43(13) 2_655 .
C3 C4 C5 120.42(13) . .
C6 C5 C6 120.4(2) 2_655 .
C6 C5 C4 119.78(12) 2_655 .
C6 C5 C4 119.78(12) . .
C5 C6 N1 121.06(18) . .
C5 C6 C7 131.05(18) . .
N1 C6 C7 107.83(16) . .
C8 C7 C6 107.74(17) . .
C8 C7 H7A 126.1 . .
C6 C7 H7A 126.1 . .
C7 C8 C9 106.83(18) . .
C7 C8 H8A 126.6 . .
C9 C8 H8A 126.6 . .
N1 C9 C8 109.87(17) . .
N1 C9 S1 120.16(15) . .
C8 C9 S1 129.96(16) . .
C21 C10 S21 110.0(6) . .
C11 C10 S11 113.0(5) . .
C11 C10 S1 123.0(5) . .
C21 C10 S1 126.9(6) . .
S21 C10 S1 122.91(19) . .
S11 C10 S1 123.77(16) . .
C13 C12 S21 119.2(3) . .
C13 C12 C11 109.0(5) . .
C13 C12 H12B 125.5 . .
C11 C12 H12B 125.5 . .
C13 C12 H12A 120.4 . .
S21 C12 H12A 120.4 . .
C12 C13 C21 107.8(6) . .
C12 C13 S11 115.5(2) . .
C12 C13 H13B 122.3 . .
S11 C13 H13B 122.3 . .
C12 C13 H13A 126.1 . .
C21 C13 H13A 126.1 . .

loop_
_geom_bond_atom_site_label_1
_geom_bond_atom_site_label_2
_geom_bond_distance
_geom_bond_site_symmetry_2
B1 F1 1.383(2) .
B1 F1 1.383(2) 2_655
B1 N1 1.550(2) .
B1 N1 1.550(2) 2_655
S1 C10 1.744(2) .
S1 C9 1.749(2) .
S11 C10 1.657(3) .
S11 C13 1.677(4) .
C11 C10 1.368(10) .
C11 C12 1.508(11) .
C11 H11A 0.9500 .
S21 C12 1.474(5) .
S21 C10 1.649(3) .
C21 C10 1.470(16) .
C21 C13 1.596(14) .
C21 H21A 0.9500 .
N1 C9 1.349(2) .
N1 C6 1.398(2) .
C1 C2 1.373(3) 2_655
C1 C2 1.373(3) .
C1 H1A 0.9500 .
C2 C3 1.386(3) .
C2 H2A 0.9500 .
C3 C4 1.386(2) .
C3 H3A 0.9500 .
C4 C3 1.386(2) 2_655
C4 C5 1.481(3) .
C5 C6 1.396(2) 2_655
C5 C6 1.396(2) .
C6 C7 1.412(3) .
C7 C8 1.380(3) .
C7 H7A 0.9500 .
C8 C9 1.412(3) .
C8 H8A 0.9500 .
C12 C13 1.294(5) .
C12 H12B 0.9500 .
C12 H12A 0.9500 .
C13 H13B 0.9500 .
C13 H13A 0.9500 .
